data_2023556
loop_
_publ_author_name
'Pirozhkov, Pavel A.'
'Yusupova, Maria V.'
'Vologzhanina, Anna V.'
'Dorovatovskii, Pavel V.'
'Savchenkov, Anton V.'

_publ_section_title
;
 Uranyl derivatives: discovering features by comparing related crystal
 structures
;
_journal_coeditor_code DG3086
_journal_issue 10
_journal_name_full 'Acta Crystallographica Section C Structural Chemistry'
_journal_paper_doi 10.1107/S2053229626008119
_journal_volume 82
_journal_year 2026
_chemical_absolute_configuration ad
_chemical_formula_iupac '[Rb U (C4 H7 O2)3 O2]'
_chemical_formula_moiety 'C12 H21 O8 Rb U'
_chemical_formula_sum 'C12 H21 O8 Rb U'
_chemical_formula_weight 616.79
_chemical_name_systematic
;
Poly[tris(\m~4~-isobutyrato)di-\m-oxido-rubidium(I)uranium(VI)]
;
_space_group_crystal_system orthorhombic
_space_group_IT_number 19
_space_group_name_Hall 'P 2ac 2ab'
_space_group_name_H-M_alt 'P 21 21 21'
_atom_sites_solution_hydrogens geom
_audit_creation_method
;
Olex2 1.5
(compiled 2025.07.13 svn.rb7424aed for OlexSys, GUI svn.r7314)
;
_cell_angle_alpha 90
_cell_angle_beta 90
_cell_angle_gamma 90
_cell_formula_units_Z 4
_cell_length_a 11.7280(10)
_cell_length_b 11.7946(10)
_cell_length_c 12.7517(10)
_cell_measurement_reflns_used 2055
_cell_measurement_temperature 120
_cell_measurement_theta_max 30.38
_cell_measurement_theta_min 2.35
_cell_volume 1763.9(3)
_computing_cell_refinement
;
APEX2 (Bruker, 2016)
;
_computing_data_collection
;
SAINT (Bruker, 2016)
;
_computing_data_reduction
;
SAINT (Bruker, 2016)
;
_computing_molecular_graphics
;
OLEX2 (Dolomanov <i>et al.</i>, 2009)
;
_computing_publication_material
;
OLEX2 (Dolomanov <i>et al.</i>, 2009)
;
_computing_structure_refinement
;
SHELXL2018 (Sheldrick, 2015<i>b</i>)
;
_computing_structure_solution
;
SHELXT2014 (Sheldrick, 2015<i>a</i>)
;
_diffrn_ambient_temperature 120
_diffrn_measured_fraction_theta_full 0.998
_diffrn_measured_fraction_theta_max 0.993
_diffrn_measurement_device_type 'Bruker APEX-II CCD'
_diffrn_measurement_method '\f and \w scans'
_diffrn_radiation_type MoK\a
_diffrn_radiation_wavelength 0.71073
_diffrn_reflns_av_R_equivalents 0.0291
_diffrn_reflns_av_unetI/netI 0.0753
_diffrn_reflns_limit_h_max 16
_diffrn_reflns_limit_h_min -10
_diffrn_reflns_limit_k_max 16
_diffrn_reflns_limit_k_min -16
_diffrn_reflns_limit_l_max 9
_diffrn_reflns_limit_l_min -18
_diffrn_reflns_number 8041
_diffrn_reflns_theta_full 25.242
_diffrn_reflns_theta_max 30.443
_diffrn_reflns_theta_min 2.352
_diffrn_source_current 30.0
_diffrn_source_power 1.5
_diffrn_source_voltage 50.0
_diffrn_standards_number 0
_exptl_absorpt_coefficient_mu 11.976
_exptl_absorpt_correction_T_max 0.7460
_exptl_absorpt_correction_T_min 0.6066
_exptl_absorpt_correction_type multi-scan
_exptl_absorpt_process_details
;
SADABS (Bruker, 2016)
;
_exptl_crystal_colour yellow
_exptl_crystal_density_diffrn 2.323
_exptl_crystal_description prism
_exptl_crystal_F_000 1144
_exptl_crystal_size_max 0.19
_exptl_crystal_size_mid 0.18
_exptl_crystal_size_min 0.09
_refine_diff_density_max 1.649
_refine_diff_density_min -1.086
_refine_ls_abs_structure_details
;
Flack <i>x</i> determined using 1794 quotients [(I+)-(I-)]/[(I+)+(I-)]
(Parsons <i>et al.</i>,  2013)
;
_refine_ls_abs_structure_Flack 0.035(9)
_refine_ls_extinction_method none
_refine_ls_goodness_of_fit_ref 0.903
_refine_ls_hydrogen_treatment constr
_refine_ls_matrix_type full
_refine_ls_number_parameters 205
_refine_ls_number_reflns 5306
_refine_ls_number_restraints 0
_refine_ls_restrained_S_all 0.903
_refine_ls_R_factor_all 0.0427
_refine_ls_R_factor_gt 0.0333
_refine_ls_shift/su_max 0.001
_refine_ls_shift/su_mean 0.000
_refine_ls_structure_factor_coef Fsqd
_refine_ls_weighting_details 'w=1/[\s^2^(Fo^2^)] where P=(Fo^2^+2Fc^2^)/3'
_refine_ls_weighting_scheme calc
_refine_ls_wR_factor_gt 0.0649
_refine_ls_wR_factor_ref 0.0676
_reflns_number_gt 4621
_reflns_number_total 5306
_reflns_threshold_expression 'I > 2\s(I)'
_cod_data_source_file dg3086sup1.cif
_cod_data_source_block II
_cod_database_code 2023556
_shelx_space_group_comment
;
The symmetry employed for this shelxl refinement is uniquely defined
by the following loop, which should always be used as a source of
symmetry information in preference to the above space-group names.
They are only intended as comments.
;
_shelx_estimated_absorpt_t_min 0.209
_shelx_estimated_absorpt_t_max 0.412

loop_
_space_group_symop_operation_xyz
'x, y, z'
'-x+1/2, -y, z+1/2'
'-x, y+1/2, -z+1/2'
'x+1/2, -y+1/2, -z'

loop_
_atom_site_type_symbol
_atom_site_label
_atom_site_fract_x
_atom_site_fract_y
_atom_site_fract_z
_atom_site_U_iso_or_equiv
_atom_site_adp_type
_atom_site_calc_flag
_atom_site_occupancy
_atom_site_disorder_assembly
_atom_site_disorder_group
U U1 0.30372(3) 0.30690(2) 0.67781(2) 0.01764(8) Uani d 1 . .
Rb Rb1 0.09399(7) 0.42716(7) 0.40968(6) 0.01982(16) Uani d 1 . .
O O1 0.3930(5) 0.4015(5) 0.6089(5) 0.0274(14) Uani d 1 . .
O O2 0.2117(5) 0.2148(5) 0.7470(4) 0.0232(13) Uani d 1 . .
O O3 0.2148(5) 0.2456(5) 0.5095(5) 0.0228(13) Uani d 1 . .
O O4 0.3628(5) 0.1507(5) 0.5633(5) 0.0252(14) Uani d 1 . .
O O5 0.4680(5) 0.1966(5) 0.7473(4) 0.0246(12) Uani d 1 . .
O O6 0.4103(5) 0.3385(5) 0.8425(4) 0.0263(14) Uani d 1 . .
O O7 0.2262(5) 0.4680(5) 0.7802(5) 0.0231(13) Uani d 1 . .
O O8 0.1361(5) 0.4257(5) 0.6344(5) 0.0256(13) Uani d 1 . .
C C1 0.2828(7) 0.1622(6) 0.4982(7) 0.0210(18) Uani d 1 . .
C C2 0.2707(8) 0.0768(8) 0.4123(7) 0.028(2) Uani d 1 . .
H H2 0.346001 0.071965 0.375732 0.033 Uiso calc 1 . .
C C3 0.1824(9) 0.1058(8) 0.3304(8) 0.035(2) Uani d 1 . .
H H3A 0.106665 0.107329 0.362863 0.052 Uiso calc 1 . .
H H3B 0.183716 0.048463 0.274751 0.052 Uiso calc 1 . .
H H3C 0.199420 0.180373 0.300348 0.052 Uiso calc 1 . .
C C4 0.2476(11) -0.0375(8) 0.4598(9) 0.049(3) Uani d 1 . .
H H4A 0.307276 -0.055444 0.510913 0.073 Uiso calc 1 . .
H H4B 0.247029 -0.095111 0.404453 0.073 Uiso calc 1 . .
H H4C 0.173295 -0.036341 0.494988 0.073 Uiso calc 1 . .
C C5 0.4688(7) 0.2487(7) 0.8341(7) 0.0242(18) Uani d 1 . .
C C6 0.5326(8) 0.1976(9) 0.9255(6) 0.0288(19) Uani d 1 . .
H H6 0.502984 0.118798 0.935660 0.035 Uiso calc 1 . .
C C7 0.6590(7) 0.1884(10) 0.9022(7) 0.033(2) Uani d 1 . .
H H7A 0.670337 0.142523 0.838963 0.050 Uiso calc 1 . .
H H7B 0.697800 0.152297 0.961562 0.050 Uiso calc 1 . .
H H7C 0.690657 0.264308 0.891041 0.050 Uiso calc 1 . .
C C8 0.5098(9) 0.2623(9) 1.0258(7) 0.036(2) Uani d 1 . .
H H8A 0.536266 0.340598 1.017902 0.054 Uiso calc 1 . .
H H8B 0.550476 0.226068 1.083913 0.054 Uiso calc 1 . .
H H8C 0.427719 0.262049 1.040375 0.054 Uiso calc 1 . .
C C9 0.1417(7) 0.4821(7) 0.7207(7) 0.0212(17) Uani d 1 . .
C C10 0.0439(7) 0.5599(6) 0.7530(7) 0.0215(17) Uani d 1 . .
H H10 -0.002851 0.577588 0.689442 0.026 Uiso calc 1 . .
C C11 -0.0308(9) 0.4968(8) 0.8316(9) 0.038(2) Uani d 1 . .
H H11A -0.040543 0.418048 0.808694 0.058 Uiso calc 1 . .
H H11B -0.105568 0.533678 0.835806 0.058 Uiso calc 1 . .
H H11C 0.005589 0.498083 0.900726 0.058 Uiso calc 1 . .
C C12 0.0866(9) 0.6710(7) 0.8002(8) 0.035(2) Uani d 1 . .
H H12A 0.130384 0.654976 0.863923 0.052 Uiso calc 1 . .
H H12B 0.021362 0.719403 0.817609 0.052 Uiso calc 1 . .
H H12C 0.135431 0.709973 0.749289 0.052 Uiso calc 1 . .

loop_
_atom_site_aniso_label
_atom_site_aniso_U_11
_atom_site_aniso_U_22
_atom_site_aniso_U_33
_atom_site_aniso_U_12
_atom_site_aniso_U_13
_atom_site_aniso_U_23
U1 0.01798(13) 0.01873(12) 0.01622(12) -0.00032(13) -0.00071(13) -0.00042(12)
Rb1 0.0204(4) 0.0211(4) 0.0180(4) -0.0016(3) -0.0010(3) 0.0009(3)
O1 0.023(3) 0.029(3) 0.030(3) -0.004(3) 0.003(3) 0.008(3)
O2 0.021(3) 0.027(3) 0.021(3) -0.003(2) 0.003(3) 0.005(2)
O3 0.025(3) 0.022(3) 0.022(3) 0.001(3) -0.005(3) -0.004(2)
O4 0.024(3) 0.029(3) 0.022(3) 0.008(3) -0.006(3) -0.004(3)
O5 0.027(3) 0.031(3) 0.016(3) 0.009(3) -0.003(2) -0.003(3)
O6 0.031(3) 0.032(3) 0.016(3) 0.005(3) -0.003(3) -0.007(2)
O7 0.023(3) 0.023(3) 0.023(3) 0.006(2) -0.006(3) -0.003(2)
O8 0.030(3) 0.026(3) 0.021(3) 0.003(3) -0.005(3) -0.001(3)
C1 0.019(4) 0.020(4) 0.024(4) -0.001(3) 0.000(3) 0.003(3)
C2 0.031(5) 0.032(4) 0.020(4) 0.006(4) -0.005(4) -0.002(4)
C3 0.043(6) 0.034(4) 0.028(4) 0.005(4) -0.016(5) -0.007(4)
C4 0.075(8) 0.028(5) 0.043(6) 0.001(5) -0.001(6) -0.015(5)
C5 0.015(4) 0.037(5) 0.020(4) 0.005(3) 0.003(4) -0.008(4)
C6 0.033(5) 0.036(5) 0.017(4) 0.010(5) -0.004(4) 0.004(4)
C7 0.025(4) 0.045(5) 0.030(5) 0.010(5) -0.010(4) -0.008(5)
C8 0.040(6) 0.048(6) 0.020(5) 0.009(5) -0.012(5) -0.007(4)
C9 0.021(4) 0.021(4) 0.022(4) 0.000(3) -0.004(4) 0.008(3)
C10 0.025(4) 0.017(4) 0.022(4) 0.000(3) -0.006(4) 0.005(3)
C11 0.035(5) 0.036(5) 0.044(6) 0.004(4) 0.009(5) 0.010(5)
C12 0.028(5) 0.031(5) 0.045(6) 0.008(4) -0.010(5) -0.015(4)

loop_
_atom_type_symbol
_atom_type_description
_atom_type_scat_dispersion_real
_atom_type_scat_dispersion_imag
_atom_type_scat_source
C C 0.0033 0.0016 'International Tables Vol C Tables 4.2.6.8 and 6.1.1.4'
H H 0.0000 0.0000 'International Tables Vol C Tables 4.2.6.8 and 6.1.1.4'
O O 0.0106 0.0060 'International Tables Vol C Tables 4.2.6.8 and 6.1.1.4'
Rb Rb -0.9393 2.9676 'International Tables Vol C Tables 4.2.6.8 and 6.1.1.4'
U U -9.6767 9.6646 'International Tables Vol C Tables 4.2.6.8 and 6.1.1.4'

loop_
_geom_angle_atom_site_label_1
_geom_angle_atom_site_label_2
_geom_angle_atom_site_label_3
_geom_angle_site_symmetry_1
_geom_angle_site_symmetry_3
_geom_angle
_geom_angle_publ_flag
O1 U1 Rb1 . . 75.1(2) ?
O1 U1 O2 . . 178.6(3) ?
O1 U1 O3 . . 90.2(2) ?
O1 U1 O4 . . 90.6(3) ?
O1 U1 O5 . . 92.8(2) ?
O1 U1 O6 . . 91.6(3) ?
O1 U1 O7 . . 89.7(2) ?
O1 U1 O8 . . 90.1(2) ?
O1 U1 C1 . . 91.7(3) ?
O1 U1 C5 . . 95.6(3) ?
O1 U1 C9 . . 91.9(3) ?
O2 U1 Rb1 . . 104.02(19) ?
O2 U1 O3 . . 89.8(2) ?
O2 U1 O4 . . 90.5(2) ?
O2 U1 O5 . . 88.5(2) ?
O2 U1 O6 . . 88.7(2) ?
O2 U1 O7 . . 89.1(2) ?
O2 U1 O8 . . 88.5(2) ?
O2 U1 C1 . . 88.9(2) ?
O2 U1 C5 . . 85.3(3) ?
O2 U1 C9 . . 86.7(3) ?
O3 U1 Rb1 . . 36.77(13) ?
O3 U1 C1 . . 26.4(2) ?
O3 U1 C5 . . 144.4(2) ?
O3 U1 C9 . . 95.5(2) ?
O4 U1 Rb1 . . 86.44(14) ?
O4 U1 O3 . . 52.21(19) ?
O4 U1 O5 . . 66.43(19) ?
O4 U1 O6 . . 118.47(19) ?
O4 U1 O7 . . 173.70(19) ?
O4 U1 O8 . . 121.1(2) ?
O4 U1 C1 . . 25.9(2) ?
O4 U1 C5 . . 92.5(2) ?
O4 U1 C9 . . 147.7(2) ?
O5 U1 Rb1 . . 150.39(13) ?
O5 U1 O3 . . 118.59(19) ?
O5 U1 C1 . . 92.2(2) ?
O5 U1 C5 . . 26.2(2) ?
O5 U1 C9 . . 145.5(2) ?
O6 U1 Rb1 . . 152.27(13) ?
O6 U1 O3 . . 170.55(18) ?
O6 U1 O5 . . 52.05(19) ?
O6 U1 O7 . . 67.80(19) ?
O6 U1 O8 . . 120.4(2) ?
O6 U1 C1 . . 144.3(2) ?
O6 U1 C5 . . 26.2(2) ?
O6 U1 C9 . . 93.7(2) ?
O7 U1 Rb1 . . 87.57(13) ?
O7 U1 O3 . . 121.50(19) ?
O7 U1 O5 . . 119.84(19) ?
O7 U1 C1 . . 147.8(2) ?
O7 U1 C5 . . 93.7(2) ?
O7 U1 C9 . . 26.0(2) ?
O8 U1 Rb1 . . 37.65(14) ?
O8 U1 O3 . . 68.90(19) ?
O8 U1 O5 . . 171.93(19) ?
O8 U1 O7 . . 52.61(19) ?
O8 U1 C1 . . 95.2(2) ?
O8 U1 C5 . . 145.9(2) ?
O8 U1 C9 . . 26.7(2) ?
C1 U1 Rb1 . . 61.85(16) ?
C5 U1 Rb1 . . 170.63(18) ?
C5 U1 C1 . . 118.1(2) ?
C9 U1 Rb1 . . 63.19(17) ?
C9 U1 C1 . . 121.8(2) ?
C9 U1 C5 . . 119.3(2) ?
U1 Rb1 U1 . 4_456 114.300(17) ?
U1 Rb1 U1 . 2_564 125.714(19) ?
U1 Rb1 U1 2_564 4_456 117.821(17) ?
O3 Rb1 U1 . 4_456 91.47(12) ?
O3 Rb1 U1 . 2_564 133.22(13) ?
O3 Rb1 U1 . . 31.37(11) ?
O3 Rb1 O4 . 4_456 100.01(18) ?
O3 Rb1 O5 . 4_456 100.58(17) ?
O3 Rb1 O6 . 2_564 148.61(17) ?
O3 Rb1 O7 . 2_564 102.03(17) ?
O3 Rb1 O8 . . 58.26(17) ?
O4 Rb1 U1 4_456 2_564 123.67(13) ?
O4 Rb1 U1 4_456 . 109.08(13) ?
O4 Rb1 U1 4_456 4_456 29.21(12) ?
O4 Rb1 O5 4_456 4_456 55.93(16) ?
O4 Rb1 O6 4_456 2_564 108.86(18) ?
O4 Rb1 O7 4_456 2_564 150.75(17) ?
O4 Rb1 O8 4_456 . 92.30(18) ?
O5 Rb1 U1 4_456 . 130.99(13) ?
O5 Rb1 U1 4_456 4_456 30.04(11) ?
O5 Rb1 U1 4_456 2_564 91.93(12) ?
O5 Rb1 O6 4_456 2_564 105.60(17) ?
O5 Rb1 O7 4_456 2_564 100.95(16) ?
O5 Rb1 O8 4_456 . 140.16(17) ?
O6 Rb1 U1 2_564 4_456 119.79(13) ?
O6 Rb1 U1 2_564 . 122.83(12) ?
O6 Rb1 U1 2_564 2_564 30.64(12) ?
O6 Rb1 O7 2_564 2_564 56.39(16) ?
O6 Rb1 O8 2_564 . 107.46(17) ?
O7 Rb1 U1 2_564 . 99.72(12) ?
O7 Rb1 U1 2_564 4_456 130.98(12) ?
O7 Rb1 U1 2_564 2_564 31.19(11) ?
O8 Rb1 U1 . 2_564 127.57(13) ?
O8 Rb1 U1 . 4_456 111.55(13) ?
O8 Rb1 U1 . . 31.36(12) ?
O8 Rb1 O7 . 2_564 115.64(17) ?
U1 O3 Rb1 . . 111.9(2) ?
C1 O3 U1 . . 93.4(5) ?
C1 O3 Rb1 . . 146.7(5) ?
U1 O4 Rb1 . 4_556 115.7(2) ?
C1 O4 U1 . . 95.8(5) ?
C1 O4 Rb1 . 4_556 144.4(5) ?
U1 O5 Rb1 . 4_556 114.49(19) ?
C5 O5 U1 . . 93.7(5) ?
C5 O5 Rb1 . 4_556 148.0(5) ?
U1 O6 Rb1 . 2_565 112.8(2) ?
C5 O6 U1 . . 94.3(5) ?
C5 O6 Rb1 . 2_565 146.4(6) ?
U1 O7 Rb1 . 2_565 110.7(2) ?
C9 O7 U1 . . 94.2(5) ?
C9 O7 Rb1 . 2_565 147.6(5) ?
U1 O8 Rb1 . . 111.0(2) ?
C9 O8 U1 . . 93.5(5) ?
C9 O8 Rb1 . . 148.0(5) ?
O3 C1 U1 . . 60.2(4) ?
O3 C1 C2 . . 122.9(7) ?
O4 C1 U1 . . 58.2(4) ?
O4 C1 O3 . . 118.3(7) ?
O4 C1 C2 . . 118.8(7) ?
C2 C1 U1 . . 174.1(6) ?
C1 C2 H2 . . 107.2 ?
C1 C2 C3 . . 114.8(8) ?
C1 C2 C4 . . 109.0(7) ?
C3 C2 H2 . . 107.2 ?
C4 C2 H2 . . 107.2 ?
C4 C2 C3 . . 111.0(9) ?
C2 C3 H3A . . 109.5 ?
C2 C3 H3B . . 109.5 ?
C2 C3 H3C . . 109.5 ?
H3A C3 H3B . . 109.5 ?
H3A C3 H3C . . 109.5 ?
H3B C3 H3C . . 109.5 ?
C2 C4 H4A . . 109.5 ?
C2 C4 H4B . . 109.5 ?
C2 C4 H4C . . 109.5 ?
H4A C4 H4B . . 109.5 ?
H4A C4 H4C . . 109.5 ?
H4B C4 H4C . . 109.5 ?
O5 C5 U1 . . 60.1(4) ?
O5 C5 O6 . . 118.4(8) ?
O5 C5 C6 . . 119.0(8) ?
O6 C5 U1 . . 59.5(4) ?
O6 C5 C6 . . 122.5(8) ?
C6 C5 U1 . . 165.5(6) ?
C5 C6 H6 . . 107.4 ?
C5 C6 C7 . . 111.2(8) ?
C5 C6 C8 . . 111.3(8) ?
C7 C6 H6 . . 107.4 ?
C8 C6 H6 . . 107.4 ?
C8 C6 C7 . . 112.0(8) ?
C6 C7 H7A . . 109.5 ?
C6 C7 H7B . . 109.5 ?
C6 C7 H7C . . 109.5 ?
H7A C7 H7B . . 109.5 ?
H7A C7 H7C . . 109.5 ?
H7B C7 H7C . . 109.5 ?
C6 C8 H8A . . 109.5 ?
C6 C8 H8B . . 109.5 ?
C6 C8 H8C . . 109.5 ?
H8A C8 H8B . . 109.5 ?
H8A C8 H8C . . 109.5 ?
H8B C8 H8C . . 109.5 ?
O7 C9 U1 . . 59.8(4) ?
O7 C9 O8 . . 119.1(8) ?
O7 C9 C10 . . 120.6(8) ?
O8 C9 U1 . . 59.8(4) ?
O8 C9 C10 . . 120.1(8) ?
C10 C9 U1 . . 170.3(6) ?
C9 C10 H10 . . 108.6 ?
C9 C10 C12 . . 112.0(7) ?
C11 C10 C9 . . 108.4(7) ?
C11 C10 H10 . . 108.6 ?
C11 C10 C12 . . 110.4(8) ?
C12 C10 H10 . . 108.6 ?
C10 C11 H11A . . 109.5 ?
C10 C11 H11B . . 109.5 ?
C10 C11 H11C . . 109.5 ?
H11A C11 H11B . . 109.5 ?
H11A C11 H11C . . 109.5 ?
H11B C11 H11C . . 109.5 ?
C10 C12 H12A . . 109.5 ?
C10 C12 H12B . . 109.5 ?
C10 C12 H12C . . 109.5 ?
H12A C12 H12B . . 109.5 ?
H12A C12 H12C . . 109.5 ?
H12B C12 H12C . . 109.5 ?

loop_
_geom_bond_atom_site_label_1
_geom_bond_atom_site_label_2
_geom_bond_site_symmetry_2
_geom_bond_distance
_geom_bond_publ_flag
U1 Rb1 . 4.4443(9) ?
U1 O1 . 1.764(6) ?
U1 O2 . 1.768(6) ?
U1 O3 . 2.493(6) ?
U1 O4 . 2.450(6) ?
U1 O5 . 2.488(6) ?
U1 O6 . 2.473(6) ?
U1 O7 . 2.478(6) ?
U1 O8 . 2.477(6) ?
U1 C1 . 2.866(8) ?
U1 C5 . 2.863(9) ?
U1 C9 . 2.860(9) ?
Rb1 O3 . 2.866(6) ?
Rb1 O4 4_456 2.884(6) ?
Rb1 O5 4_456 2.884(6) ?
Rb1 O6 2_564 2.893(6) ?
Rb1 O7 2_564 2.950(6) ?
Rb1 O8 . 2.908(6) ?
O3 C1 . 1.275(9) ?
O4 C1 . 1.259(10) ?
O5 C5 . 1.267(10) ?
O6 C5 . 1.267(10) ?
O7 C9 . 1.259(10) ?
O8 C9 . 1.288(10) ?
C1 C2 . 1.495(11) ?
C2 H2 . 1.0000 ?
C2 C3 . 1.510(12) ?
C2 C4 . 1.502(13) ?
C3 H3A . 0.9800 ?
C3 H3B . 0.9800 ?
C3 H3C . 0.9800 ?
C4 H4A . 0.9800 ?
C4 H4B . 0.9800 ?
C4 H4C . 0.9800 ?
C5 C6 . 1.510(12) ?
C6 H6 . 1.0000 ?
C6 C7 . 1.516(12) ?
C6 C8 . 1.512(12) ?
C7 H7A . 0.9800 ?
C7 H7B . 0.9800 ?
C7 H7C . 0.9800 ?
C8 H8A . 0.9800 ?
C8 H8B . 0.9800 ?
C8 H8C . 0.9800 ?
C9 C10 . 1.526(12) ?
C10 H10 . 1.0000 ?
C10 C11 . 1.525(13) ?
C10 C12 . 1.527(11) ?
C11 H11A . 0.9800 ?
C11 H11B . 0.9800 ?
C11 H11C . 0.9800 ?
C12 H12A . 0.9800 ?
C12 H12B . 0.9800 ?
C12 H12C . 0.9800 ?

loop_
_geom_torsion_atom_site_label_1
_geom_torsion_atom_site_label_2
_geom_torsion_atom_site_label_3
_geom_torsion_atom_site_label_4
_geom_torsion_site_symmetry_1
_geom_torsion_site_symmetry_2
_geom_torsion_site_symmetry_3
_geom_torsion_site_symmetry_4
_geom_torsion
_geom_torsion_publ_flag
U1 O3 C1 O4 . . . . -4.9(8) ?
U1 O3 C1 C2 . . . . 174.2(7) ?
U1 O4 C1 O3 . . . . 5.0(8) ?
U1 O4 C1 C2 . . . . -174.1(7) ?
U1 O5 C5 O6 . . . . -12.6(8) ?
U1 O5 C5 C6 . . . . 163.3(7) ?
U1 O6 C5 O5 . . . . 12.6(8) ?
U1 O6 C5 C6 . . . . -163.1(8) ?
U1 O7 C9 O8 . . . . -7.8(8) ?
U1 O7 C9 C10 . . . . 168.7(7) ?
U1 O8 C9 O7 . . . . 7.8(8) ?
U1 O8 C9 C10 . . . . -168.8(6) ?
U1 C5 C6 C7 . . . . 145(2) ?
U1 C5 C6 C8 . . . . -89(3) ?
Rb1 O3 C1 U1 . . . . 140.4(9) ?
Rb1 O3 C1 O4 . . . . 135.5(8) ?
Rb1 O3 C1 C2 . . . . -45.4(13) ?
Rb1 O4 C1 U1 4_556 . . . -153.1(9) ?
Rb1 O4 C1 O3 4_556 . . . -148.1(7) ?
Rb1 O4 C1 C2 4_556 . . . 32.8(13) ?
Rb1 O5 C5 U1 4_556 . . . 152.4(11) ?
Rb1 O5 C5 O6 4_556 . . . 139.8(8) ?
Rb1 O5 C5 C6 4_556 . . . -44.3(15) ?
Rb1 O6 C5 U1 2_565 . . . -144.7(10) ?
Rb1 O6 C5 O5 2_565 . . . -132.0(8) ?
Rb1 O6 C5 C6 2_565 . . . 52.2(14) ?
Rb1 O7 C9 U1 2_565 . . . 141.1(10) ?
Rb1 O7 C9 O8 2_565 . . . 133.2(8) ?
Rb1 O7 C9 C10 2_565 . . . -50.2(14) ?
Rb1 O8 C9 U1 . . . . -140.7(11) ?
Rb1 O8 C9 O7 . . . . -132.9(8) ?
Rb1 O8 C9 C10 . . . . 50.5(14) ?
O3 C1 C2 C3 . . . . 8.5(12) ?
O3 C1 C2 C4 . . . . -116.7(10) ?
O4 C1 C2 C3 . . . . -172.4(8) ?
O4 C1 C2 C4 . . . . 62.4(11) ?
O5 C5 C6 C7 . . . . 62.7(12) ?
O5 C5 C6 C8 . . . . -171.7(9) ?
O6 C5 C6 C7 . . . . -121.6(10) ?
O6 C5 C6 C8 . . . . 4.1(13) ?
O7 C9 C10 C11 . . . . -78.0(10) ?
O7 C9 C10 C12 . . . . 44.0(11) ?
O8 C9 C10 C11 . . . . 98.5(9) ?
O8 C9 C10 C12 . . . . -139.4(8) ?

_cod_database_fobs_code 2023556
